data_1575143
loop_
_publ_author_name
'Bouley, Bailey S.'
'Bae, Dae Young'
'Chakrabarti, Sagnik'
'Rosen, Mari'
'Kennedy, Robert D.'
'Mirica, Liviu M.'

_publ_section_title
;
 Insights into the mechanism of active catalyst generation for the
 Pd<sup>II</sup>(acac)<sub>2</sub>/PPh<sub>3</sub> system in the context
 of telomerization of 1,3-butadiene.
;
_journal_issue 34
_journal_name_full 'Chemical science'
_journal_page_first 15486
_journal_page_last 15498
_journal_paper_doi 10.1039/d5sc02171e
_journal_volume 16
_journal_year 2025
_chemical_formula_moiety 'C25 H25 O4 P Pd'
_chemical_formula_sum 'C25 H25 O4 P Pd'
_chemical_formula_weight 526.82
_space_group_crystal_system monoclinic
_space_group_IT_number 14
_space_group_name_Hall '-P 2yn'
_space_group_name_H-M_alt 'P 1 21/n 1'
_atom_sites_solution_hydrogens geom
_atom_sites_solution_primary dual
_audit_creation_date 2024-08-09
_audit_creation_method
;
Olex2 1.3
(compiled 2020.11.12 svn.r5f609507 for OlexSys, GUI svn.r6408)
;
_audit_update_record
;
2024-08-09 deposited with the CCDC.	2025-07-21 downloaded from the CCDC.
;
_cell_angle_alpha 90
_cell_angle_beta 106.90
_cell_angle_gamma 90
_cell_formula_units_Z 4
_cell_length_a 13.6970(3)
_cell_length_b 9.2164(2)
_cell_length_c 18.8878(4)
_cell_measurement_reflns_used 51495
_cell_measurement_temperature 100.00
_cell_measurement_theta_max 28.323
_cell_measurement_theta_min 2.168
_cell_volume 2281.37(9)
_computing_cell_refinement 'SAINT V8.40B (?, 2016)'
_computing_data_reduction 'SAINT V8.40B (?, 2016)'
_computing_molecular_graphics 'Olex2 1.3 (Dolomanov et al., 2009)'
_computing_publication_material 'Olex2 1.3 (Dolomanov et al., 2009)'
_computing_structure_refinement 'SHELXL 2018/3 (Sheldrick, 2015)'
_computing_structure_solution 'SHELXT 2018/2 (Sheldrick, 2018)'
_diffrn_ambient_temperature 100.00
_diffrn_measured_fraction_theta_full 0.998
_diffrn_measured_fraction_theta_max 0.996
_diffrn_measurement_device_type 'Bruker APEX-II CCD'
_diffrn_measurement_method '\f and \w scans'
_diffrn_radiation_type MoK\a
_diffrn_radiation_wavelength 0.71073
_diffrn_reflns_av_R_equivalents 0.0258
_diffrn_reflns_av_unetI/netI 0.0112
_diffrn_reflns_Laue_measured_fraction_full 0.998
_diffrn_reflns_Laue_measured_fraction_max 0.996
_diffrn_reflns_limit_h_max 18
_diffrn_reflns_limit_h_min -18
_diffrn_reflns_limit_k_max 12
_diffrn_reflns_limit_k_min -12
_diffrn_reflns_limit_l_max 25
_diffrn_reflns_limit_l_min -25
_diffrn_reflns_number 69767
_diffrn_reflns_point_group_measured_fraction_full 0.998
_diffrn_reflns_point_group_measured_fraction_max 0.996
_diffrn_reflns_theta_full 25.242
_diffrn_reflns_theta_max 28.328
_diffrn_reflns_theta_min 2.254
_diffrn_source_current 1.0
_diffrn_source_power 0.05
_diffrn_source_voltage 50.0
_diffrn_standards_number 0
_exptl_absorpt_coefficient_mu 0.912
_exptl_absorpt_correction_T_max 0.9819
_exptl_absorpt_correction_T_min 0.8036
_exptl_absorpt_correction_type numerical
_exptl_absorpt_process_details
;
SADABS-2016/2 (Bruker,2016/2) was used for absorption correction.
wR2(int) was 0.1056 before and 0.0440 after correction.
The Ratio of minimum to maximum transmission is 0.8184.
The \l/2 correction factor is Not present.
;
_exptl_crystal_colour yellow
_exptl_crystal_colour_primary yellow
_exptl_crystal_density_diffrn 1.534
_exptl_crystal_description Block
_exptl_crystal_F_000 1072
_exptl_crystal_size_max 0.303
_exptl_crystal_size_mid 0.269
_exptl_crystal_size_min 0.142
_refine_diff_density_max 0.364
_refine_diff_density_min -0.477
_refine_diff_density_rms 0.051
_refine_ls_extinction_coef 0.00174(18)
_refine_ls_extinction_expression Fc^*^=kFc[1+0.001xFc^2^\l^3^/sin(2\q)]^-1/4^
_refine_ls_extinction_method 'SHELXL-2018/3 (Sheldrick 2018)'
_refine_ls_goodness_of_fit_ref 1.068
_refine_ls_hydrogen_treatment constr
_refine_ls_matrix_type full
_refine_ls_number_parameters 284
_refine_ls_number_reflns 5676
_refine_ls_number_restraints 0
_refine_ls_restrained_S_all 1.068
_refine_ls_R_factor_all 0.0175
_refine_ls_R_factor_gt 0.0166
_refine_ls_shift/su_max 0.001
_refine_ls_shift/su_mean 0.000
_refine_ls_structure_factor_coef Fsqd
_refine_ls_weighting_details 'w=1/[\s^2^(Fo^2^)+(0.0141P)^2^+1.6112P] where P=(Fo^2^+2Fc^2^)/3'
_refine_ls_weighting_scheme calc
_refine_ls_wR_factor_gt 0.0405
_refine_ls_wR_factor_ref 0.0410
_reflns_Friedel_coverage 0.000
_reflns_number_gt 5471
_reflns_number_total 5676
_reflns_threshold_expression 'I > 2\s(I)'
_cod_data_source_file d5sc02171e2.cif
_cod_data_source_block acacpdacpph3_a
_cod_depositor_comments 'Adding full bibliography for 1575141--1575143.cif.'
_cod_original_cell_volume 2281.42(9)
_cod_database_code 1575143
_shelx_shelxl_version_number 2018/3
_shelx_space_group_comment
;
The symmetry employed for this shelxl refinement is uniquely defined
by the following loop, which should always be used as a source of
symmetry information in preference to the above space-group names.
They are only intended as comments.
;
_shelx_estimated_absorpt_t_max 0.881
_shelx_estimated_absorpt_t_min 0.770
_olex2_refinement_description
;
1. Others
 Fixed Uiso: H1A(0.042) H1B(0.042) H1C(0.042) H3(0.026) H5A(0.038) H5B(0.038)
 H5C(0.038) H7A(0.039) H7B(0.039) H7C(0.039) H9(0.021) H10(0.026) H11(0.026)
 H12(0.026) H13(0.021) H15(0.024) H16(0.028) H17(0.028) H18(0.026) H19(0.021)
 H21(0.029) H22(0.036) H23(0.031) H24(0.026) H25(0.021)
 Fixed X: H1A(0.518794) H1B(0.466448) H1C(0.583948) H3(0.336695) H5A(0.211002)
 H5B(0.196921) H5C(0.20173) H7A(0.600425) H7B(0.494912) H7C(0.494862)
 H9(0.858931) H10(0.882131) H11(0.776858) H12(0.644666) H13(0.619887)
 H15(0.724359) H16(0.817643) H17(0.938069) H18(0.965274) H19(0.875345)
 H21(0.879271) H22(0.970671) H23(0.927206) H24(0.789462) H25(0.696486)
 Fixed Y: H1A(0.729661) H1B(0.806561) H1C(0.759822) H3(0.635816) H5A(0.359306)
 H5B(0.506777) H5C(0.354754) H7A(-0.123244) H7B(-0.109945) H7C(-0.154892)
 H9(0.280325) H10(0.142533) H11(-0.057045) H12(-0.115114) H13(0.022488)
 H15(0.504369) H16(0.720085) H17(0.775912) H18(0.617138) H19(0.397982)
 H21(0.050696) H22(-0.065809) H23(-0.026964) H24(0.12255) H25(0.238193)
 Fixed Z: H1A(0.486867) H1B(0.409115) H1C(0.430467) H3(0.361046) H5A(0.256934)
 H5B(0.297616) H5C(0.339435) H7A(0.263633) H7B(0.199243) H7C(0.281073)
 H9(0.574297) H10(0.682373) H11(0.682544) H12(0.576701) H13(0.468545)
 H15(0.52291) H16(0.548919) H17(0.487171) H18(0.398496) H19(0.373897)
 H21(0.454942) H22(0.38403) H23(0.256354) H24(0.198722) H25(0.268909)
;
_olex2_submission_special_instructions 'No special instructions were received'

loop_
_space_group_symop_operation_xyz
'x, y, z'
'-x+1/2, y+1/2, -z+1/2'
'-x, -y, -z'
'x-1/2, -y-1/2, z-1/2'

loop_
_atom_site_label
_atom_site_type_symbol
_atom_site_fract_x
_atom_site_fract_y
_atom_site_fract_z
_atom_site_U_iso_or_equiv
_atom_site_adp_type
_atom_site_occupancy
_atom_site_site_symmetry_order
_atom_site_calc_flag
_atom_site_refinement_flags_posn
_atom_site_refinement_flags_adp
_atom_site_refinement_flags_occupancy
_atom_site_disorder_assembly
_atom_site_disorder_group
Pd1 Pd 0.54831(2) 0.29539(2) 0.37229(2) 0.01278(4) Uani 1 1 d . . . . .
P1 P 0.71657(2) 0.26294(3) 0.42405(2) 0.01250(6) Uani 1 1 d . . . . .
O1 O 0.56137(7) 0.50028(10) 0.40729(5) 0.01979(18) Uani 1 1 d . . . . .
O2 O 0.39235(7) 0.30940(10) 0.33176(5) 0.01808(17) Uani 1 1 d . . . . .
O3 O 0.54047(7) 0.08569(9) 0.34202(5) 0.01693(17) Uani 1 1 d . . . . .
O4 O 0.50289(7) 0.15787(11) 0.22357(5) 0.02212(19) Uani 1 1 d . . . . .
C1 C 0.51645(12) 0.73363(15) 0.43455(9) 0.0283(3) Uani 1 1 d . . . . .
H1A H 0.518794 0.729661 0.486867 0.042 Uiso 1 1 calc R U . . .
H1B H 0.466448 0.806561 0.409115 0.042 Uiso 1 1 calc R U . . .
H1C H 0.583948 0.759822 0.430467 0.042 Uiso 1 1 calc R U . . .
C2 C 0.48593(10) 0.58728(14) 0.39948(7) 0.0192(2) Uani 1 1 d . . . . .
C3 C 0.38332(10) 0.55788(15) 0.36479(7) 0.0219(3) Uani 1 1 d . . . . .
H3 H 0.336695 0.635816 0.361046 0.026 Uiso 1 1 calc R U . . .
C4 C 0.34234(10) 0.42439(15) 0.33490(7) 0.0190(2) Uani 1 1 d . . . . .
C5 C 0.22797(10) 0.41005(17) 0.30456(8) 0.0254(3) Uani 1 1 d . . . . .
H5A H 0.211002 0.359306 0.256934 0.038 Uiso 1 1 calc R U . . .
H5B H 0.196921 0.506777 0.297616 0.038 Uiso 1 1 calc R U . . .
H5C H 0.201730 0.354754 0.339435 0.038 Uiso 1 1 calc R U . . .
C6 C 0.52118(9) 0.06306(14) 0.27127(7) 0.0172(2) Uani 1 1 d . . . . .
C7 C 0.52849(11) -0.09519(15) 0.25212(8) 0.0258(3) Uani 1 1 d . . . . .
H7A H 0.600425 -0.123244 0.263633 0.039 Uiso 1 1 calc R U . . .
H7B H 0.494912 -0.109945 0.199243 0.039 Uiso 1 1 calc R U . . .
H7C H 0.494862 -0.154892 0.281073 0.039 Uiso 1 1 calc R U . . .
C8 C 0.73764(9) 0.16420(13) 0.51061(6) 0.0142(2) Uani 1 1 d . . . . .
C9 C 0.81556(9) 0.20004(14) 0.57460(7) 0.0178(2) Uani 1 1 d . . . . .
H9 H 0.858931 0.280325 0.574297 0.021 Uiso 1 1 calc R U . . .
C10 C 0.82954(10) 0.11786(15) 0.63884(7) 0.0213(3) Uani 1 1 d . . . . .
H10 H 0.882131 0.142533 0.682373 0.026 Uiso 1 1 calc R U . . .
C11 C 0.76644(11) -0.00011(14) 0.63905(7) 0.0217(3) Uani 1 1 d . . . . .
H11 H 0.776858 -0.057045 0.682544 0.026 Uiso 1 1 calc R U . . .
C12 C 0.68819(11) -0.03522(14) 0.57597(7) 0.0216(3) Uani 1 1 d . . . . .
H12 H 0.644666 -0.115114 0.576701 0.026 Uiso 1 1 calc R U . . .
C13 C 0.67344(10) 0.04656(13) 0.51163(7) 0.0178(2) Uani 1 1 d . . . . .
H13 H 0.619887 0.022488 0.468545 0.021 Uiso 1 1 calc R U . . .
C14 C 0.79123(9) 0.42835(13) 0.44601(6) 0.0149(2) Uani 1 1 d . . . . .
C15 C 0.77378(10) 0.52612(14) 0.49809(7) 0.0197(2) Uani 1 1 d . . . . .
H15 H 0.724359 0.504369 0.522910 0.024 Uiso 1 1 calc R U . . .
C16 C 0.82888(11) 0.65461(15) 0.51323(8) 0.0230(3) Uani 1 1 d . . . . .
H16 H 0.817643 0.720085 0.548919 0.028 Uiso 1 1 calc R U . . .
C17 C 0.90049(11) 0.68796(14) 0.47641(8) 0.0232(3) Uani 1 1 d . . . . .
H17 H 0.938069 0.775912 0.487171 0.028 Uiso 1 1 calc R U . . .
C18 C 0.91716(10) 0.59342(15) 0.42415(7) 0.0216(3) Uani 1 1 d . . . . .
H18 H 0.965274 0.617138 0.398496 0.026 Uiso 1 1 calc R U . . .
C19 C 0.86317(9) 0.46337(14) 0.40928(7) 0.0172(2) Uani 1 1 d . . . . .
H19 H 0.875345 0.397982 0.373897 0.021 Uiso 1 1 calc R U . . .
C20 C 0.77997(9) 0.15737(13) 0.36902(7) 0.0154(2) Uani 1 1 d . . . . .
C21 C 0.86107(11) 0.06591(15) 0.40299(8) 0.0240(3) Uani 1 1 d . . . . .
H21 H 0.879271 0.050696 0.454942 0.029 Uiso 1 1 calc R U . . .
C22 C 0.91552(12) -0.00329(16) 0.36080(9) 0.0298(3) Uani 1 1 d . . . . .
H22 H 0.970671 -0.065809 0.384030 0.036 Uiso 1 1 calc R U . . .
C23 C 0.88930(11) 0.01901(15) 0.28490(8) 0.0254(3) Uani 1 1 d . . . . .
H23 H 0.927206 -0.026964 0.256354 0.031 Uiso 1 1 calc R U . . .
C24 C 0.80779(10) 0.10836(15) 0.25075(7) 0.0217(3) Uani 1 1 d . . . . .
H24 H 0.789462 0.122550 0.198722 0.026 Uiso 1 1 calc R U . . .
C25 C 0.75258(9) 0.17753(14) 0.29250(7) 0.0178(2) Uani 1 1 d . . . . .
H25 H 0.696486 0.238193 0.268909 0.021 Uiso 1 1 calc R U . . .

loop_
_atom_site_aniso_label
_atom_site_aniso_U_11
_atom_site_aniso_U_22
_atom_site_aniso_U_33
_atom_site_aniso_U_23
_atom_site_aniso_U_13
_atom_site_aniso_U_12
Pd1 0.01314(5) 0.01212(5) 0.01343(5) 0.00032(3) 0.00444(3) 0.00105(3)
P1 0.01335(13) 0.01157(13) 0.01322(13) 0.00006(10) 0.00488(10) 0.00054(10)
O1 0.0196(4) 0.0148(4) 0.0249(5) -0.0029(3) 0.0064(4) 0.0023(3)
O2 0.0146(4) 0.0203(4) 0.0194(4) 0.0014(3) 0.0048(3) 0.0021(3)
O3 0.0179(4) 0.0139(4) 0.0183(4) -0.0010(3) 0.0042(3) -0.0001(3)
O4 0.0223(4) 0.0255(5) 0.0183(4) -0.0004(4) 0.0055(4) 0.0027(4)
C1 0.0336(8) 0.0177(6) 0.0361(8) -0.0051(6) 0.0140(6) 0.0033(6)
C2 0.0249(6) 0.0157(6) 0.0203(6) 0.0010(5) 0.0117(5) 0.0037(5)
C3 0.0222(6) 0.0208(6) 0.0257(6) 0.0034(5) 0.0114(5) 0.0081(5)
C4 0.0173(6) 0.0254(6) 0.0162(5) 0.0059(5) 0.0078(4) 0.0044(5)
C5 0.0169(6) 0.0321(7) 0.0278(7) 0.0051(6) 0.0075(5) 0.0047(5)
C6 0.0104(5) 0.0196(6) 0.0215(6) -0.0038(5) 0.0044(4) -0.0003(4)
C7 0.0240(6) 0.0221(7) 0.0313(7) -0.0087(5) 0.0082(6) 0.0003(5)
C8 0.0159(5) 0.0135(5) 0.0149(5) 0.0009(4) 0.0067(4) 0.0025(4)
C9 0.0167(5) 0.0189(6) 0.0180(6) 0.0001(5) 0.0053(5) -0.0003(4)
C10 0.0235(6) 0.0240(6) 0.0148(5) -0.0002(5) 0.0032(5) 0.0031(5)
C11 0.0326(7) 0.0186(6) 0.0153(6) 0.0025(5) 0.0090(5) 0.0038(5)
C12 0.0300(7) 0.0157(6) 0.0212(6) 0.0012(5) 0.0106(5) -0.0025(5)
C13 0.0214(6) 0.0149(5) 0.0167(5) -0.0005(4) 0.0050(5) -0.0012(5)
C14 0.0155(5) 0.0130(5) 0.0156(5) 0.0011(4) 0.0036(4) -0.0004(4)
C15 0.0226(6) 0.0175(6) 0.0209(6) -0.0012(5) 0.0094(5) -0.0002(5)
C16 0.0297(7) 0.0163(6) 0.0231(6) -0.0035(5) 0.0076(5) -0.0008(5)
C17 0.0269(7) 0.0162(6) 0.0238(6) 0.0012(5) 0.0030(5) -0.0058(5)
C18 0.0212(6) 0.0228(6) 0.0208(6) 0.0026(5) 0.0062(5) -0.0060(5)
C19 0.0176(5) 0.0183(6) 0.0157(5) 0.0005(4) 0.0048(4) -0.0011(5)
C20 0.0173(5) 0.0133(5) 0.0176(5) -0.0014(4) 0.0081(4) -0.0011(4)
C21 0.0294(7) 0.0239(7) 0.0224(6) 0.0052(5) 0.0135(5) 0.0098(5)
C22 0.0343(8) 0.0267(7) 0.0346(8) 0.0071(6) 0.0200(6) 0.0150(6)
C23 0.0317(7) 0.0203(6) 0.0315(7) -0.0062(5) 0.0206(6) -0.0008(5)
C24 0.0244(6) 0.0238(6) 0.0193(6) -0.0073(5) 0.0102(5) -0.0087(5)
C25 0.0164(5) 0.0193(6) 0.0177(6) -0.0028(5) 0.0049(4) -0.0035(5)

loop_
_atom_type_symbol
_atom_type_description
_atom_type_scat_dispersion_real
_atom_type_scat_dispersion_imag
_atom_type_scat_source
C C 0.0033 0.0016 'International Tables Vol C Tables 4.2.6.8 and 6.1.1.4'
H H 0.0000 0.0000 'International Tables Vol C Tables 4.2.6.8 and 6.1.1.4'
O O 0.0106 0.0060 'International Tables Vol C Tables 4.2.6.8 and 6.1.1.4'
P P 0.1023 0.0942 'International Tables Vol C Tables 4.2.6.8 and 6.1.1.4'
Pd Pd -0.9988 1.0072 'International Tables Vol C Tables 4.2.6.8 and 6.1.1.4'

loop_
_exptl_crystal_face_index_h
_exptl_crystal_face_index_k
_exptl_crystal_face_index_l
_exptl_crystal_face_perp_dist
2.00 -3.00 -3.00 0.1060
-2.00 2.00 3.00 0.1180
-2.00 -1.00 3.00 0.1440
2.00 0.00 -3.00 0.1380
2.00 1.00 -3.00 0.1370
3.00 0.00 2.00 0.0590
-3.00 0.00 -2.00 0.0710
3.00 2.00 1.00 0.0960
-3.00 -2.00 -1.00 0.1350
-1.00 0.00 1.00 0.1200
1.00 0.00 -1.00 0.1310
0.00 -1.00 -2.00 0.1200
-2.00 -1.00 0.00 0.1310
-1.00 1.00 3.00 0.1210
2.00 3.00 -2.00 0.1240
0.00 1.00 0.00 0.1330
2.00 3.00 -3.00 0.1220
3.00 -3.00 -2.00 0.0930
3.00 1.00 2.00 0.0640
-1.00 -3.00 2.00 0.1520
-3.00 2.00 2.00 0.1110
-1.00 0.00 2.00 0.1190
-2.00 0.00 -3.00 0.0850

loop_
_geom_angle_atom_site_label_1
_geom_angle_atom_site_label_2
_geom_angle_atom_site_label_3
_geom_angle
_geom_angle_site_symmetry_1
_geom_angle_site_symmetry_3
_geom_angle_publ_flag
O1 Pd1 P1 90.00(3) . . ?
O1 Pd1 O2 92.72(4) . . ?
O1 Pd1 O3 177.00(4) . . ?
O2 Pd1 P1 174.40(3) . . ?
O3 Pd1 P1 87.65(3) . . ?
O3 Pd1 O2 89.46(4) . . ?
C8 P1 Pd1 109.41(4) . . ?
C14 P1 Pd1 115.22(4) . . ?
C14 P1 C8 106.43(5) . . ?
C14 P1 C20 104.43(5) . . ?
C20 P1 Pd1 115.00(4) . . ?
C20 P1 C8 105.58(5) . . ?
C2 O1 Pd1 124.28(9) . . ?
C4 O2 Pd1 123.42(8) . . ?
C6 O3 Pd1 115.12(8) . . ?
H1A C1 H1B 109.5 . . ?
H1A C1 H1C 109.5 . . ?
H1B C1 H1C 109.5 . . ?
C2 C1 H1A 109.5 . . ?
C2 C1 H1B 109.5 . . ?
C2 C1 H1C 109.5 . . ?
O1 C2 C1 113.44(12) . . ?
O1 C2 C3 126.96(12) . . ?
C3 C2 C1 119.57(12) . . ?
C2 C3 H3 116.9 . . ?
C2 C3 C4 126.24(12) . . ?
C4 C3 H3 116.9 . . ?
O2 C4 C3 126.30(12) . . ?
O2 C4 C5 115.00(12) . . ?
C3 C4 C5 118.67(12) . . ?
C4 C5 H5A 109.5 . . ?
C4 C5 H5B 109.5 . . ?
C4 C5 H5C 109.5 . . ?
H5A C5 H5B 109.5 . . ?
H5A C5 H5C 109.5 . . ?
H5B C5 H5C 109.5 . . ?
O3 C6 C7 113.09(11) . . ?
O4 C6 O3 125.22(12) . . ?
O4 C6 C7 121.62(12) . . ?
C6 C7 H7A 109.5 . . ?
C6 C7 H7B 109.5 . . ?
C6 C7 H7C 109.5 . . ?
H7A C7 H7B 109.5 . . ?
H7A C7 H7C 109.5 . . ?
H7B C7 H7C 109.5 . . ?
C9 C8 P1 122.68(9) . . ?
C9 C8 C13 119.69(11) . . ?
C13 C8 P1 117.62(9) . . ?
C8 C9 H9 120.0 . . ?
C10 C9 C8 120.02(12) . . ?
C10 C9 H9 120.0 . . ?
C9 C10 H10 120.0 . . ?
C11 C10 C9 119.92(12) . . ?
C11 C10 H10 120.0 . . ?
C10 C11 H11 119.8 . . ?
C12 C11 C10 120.34(12) . . ?
C12 C11 H11 119.8 . . ?
C11 C12 H12 119.9 . . ?
C11 C12 C13 120.12(12) . . ?
C13 C12 H12 119.9 . . ?
C8 C13 H13 120.1 . . ?
C12 C13 C8 119.89(12) . . ?
C12 C13 H13 120.1 . . ?
C15 C14 P1 119.97(9) . . ?
C19 C14 P1 120.80(9) . . ?
C19 C14 C15 119.17(11) . . ?
C14 C15 H15 120.1 . . ?
C16 C15 C14 119.89(12) . . ?
C16 C15 H15 120.1 . . ?
C15 C16 H16 119.8 . . ?
C15 C16 C17 120.35(12) . . ?
C17 C16 H16 119.8 . . ?
C16 C17 H17 119.9 . . ?
C18 C17 C16 120.23(12) . . ?
C18 C17 H17 119.9 . . ?
C17 C18 H18 120.1 . . ?
C17 C18 C19 119.82(12) . . ?
C19 C18 H18 120.1 . . ?
C14 C19 H19 119.7 . . ?
C18 C19 C14 120.53(12) . . ?
C18 C19 H19 119.7 . . ?
C21 C20 P1 120.65(9) . . ?
C21 C20 C25 119.71(11) . . ?
C25 C20 P1 119.43(9) . . ?
C20 C21 H21 120.0 . . ?
C20 C21 C22 120.06(12) . . ?
C22 C21 H21 120.0 . . ?
C21 C22 H22 119.9 . . ?
C23 C22 C21 120.12(13) . . ?
C23 C22 H22 119.9 . . ?
C22 C23 H23 120.0 . . ?
C24 C23 C22 120.00(12) . . ?
C24 C23 H23 120.0 . . ?
C23 C24 H24 119.9 . . ?
C23 C24 C25 120.26(12) . . ?
C25 C24 H24 119.9 . . ?
C20 C25 H25 120.1 . . ?
C24 C25 C20 119.84(12) . . ?
C24 C25 H25 120.1 . . ?

loop_
_geom_bond_atom_site_label_1
_geom_bond_atom_site_label_2
_geom_bond_distance
_geom_bond_site_symmetry_2
_geom_bond_publ_flag
Pd1 P1 2.2466(3) . ?
Pd1 O1 1.9915(9) . ?
Pd1 O2 2.0531(9) . ?
Pd1 O3 2.0095(9) . ?
P1 C8 1.8194(12) . ?
P1 C14 1.8153(12) . ?
P1 C20 1.8181(12) . ?
O1 C2 1.2821(15) . ?
O2 C4 1.2725(16) . ?
O3 C6 1.3014(15) . ?
O4 C6 1.2276(16) . ?
C1 H1A 0.9800 . ?
C1 H1B 0.9800 . ?
C1 H1C 0.9800 . ?
C1 C2 1.5072(19) . ?
C2 C3 1.3939(19) . ?
C3 H3 0.9500 . ?
C3 C4 1.4011(19) . ?
C4 C5 1.5094(18) . ?
C5 H5A 0.9800 . ?
C5 H5B 0.9800 . ?
C5 H5C 0.9800 . ?
C6 C7 1.5130(18) . ?
C7 H7A 0.9800 . ?
C7 H7B 0.9800 . ?
C7 H7C 0.9800 . ?
C8 C9 1.3996(17) . ?
C8 C13 1.3998(17) . ?
C9 H9 0.9500 . ?
C9 C10 1.3956(17) . ?
C10 H10 0.9500 . ?
C10 C11 1.3896(19) . ?
C11 H11 0.9500 . ?
C11 C12 1.3894(19) . ?
C12 H12 0.9500 . ?
C12 C13 1.3940(17) . ?
C13 H13 0.9500 . ?
C14 C15 1.4048(17) . ?
C14 C19 1.3977(16) . ?
C15 H15 0.9500 . ?
C15 C16 1.3887(18) . ?
C16 H16 0.9500 . ?
C16 C17 1.392(2) . ?
C17 H17 0.9500 . ?
C17 C18 1.3844(19) . ?
C18 H18 0.9500 . ?
C18 C19 1.3934(18) . ?
C19 H19 0.9500 . ?
C20 C21 1.3935(18) . ?
C20 C25 1.3961(17) . ?
C21 H21 0.9500 . ?
C21 C22 1.3941(18) . ?
C22 H22 0.9500 . ?
C22 C23 1.388(2) . ?
C23 H23 0.9500 . ?
C23 C24 1.386(2) . ?
C24 H24 0.9500 . ?
C24 C25 1.3952(17) . ?
C25 H25 0.9500 . ?

loop_
_geom_torsion_atom_site_label_1
_geom_torsion_atom_site_label_2
_geom_torsion_atom_site_label_3
_geom_torsion_atom_site_label_4
_geom_torsion
_geom_torsion_site_symmetry_1
_geom_torsion_site_symmetry_2
_geom_torsion_site_symmetry_3
_geom_torsion_site_symmetry_4
_geom_torsion_publ_flag
Pd1 P1 C8 C9 -138.35(9) . . . . ?
Pd1 P1 C8 C13 42.70(10) . . . . ?
Pd1 P1 C14 C15 63.03(11) . . . . ?
Pd1 P1 C14 C19 -114.08(9) . . . . ?
Pd1 P1 C20 C21 -145.83(10) . . . . ?
Pd1 P1 C20 C25 39.54(11) . . . . ?
Pd1 O1 C2 C1 176.92(9) . . . . ?
Pd1 O1 C2 C3 -1.36(19) . . . . ?
Pd1 O2 C4 C3 0.72(17) . . . . ?
Pd1 O2 C4 C5 -177.75(8) . . . . ?
Pd1 O3 C6 O4 -3.95(15) . . . . ?
Pd1 O3 C6 C7 173.13(8) . . . . ?
P1 C8 C9 C10 -178.36(10) . . . . ?
P1 C8 C13 C12 178.19(10) . . . . ?
P1 C14 C15 C16 -178.12(10) . . . . ?
P1 C14 C19 C18 177.27(10) . . . . ?
P1 C20 C21 C22 -173.62(12) . . . . ?
P1 C20 C25 C24 173.40(9) . . . . ?
O1 C2 C3 C4 3.4(2) . . . . ?
C1 C2 C3 C4 -174.75(13) . . . . ?
C2 C3 C4 O2 -3.0(2) . . . . ?
C2 C3 C4 C5 175.37(12) . . . . ?
C8 P1 C14 C15 -58.44(11) . . . . ?
C8 P1 C14 C19 124.45(10) . . . . ?
C8 P1 C20 C21 -25.12(12) . . . . ?
C8 P1 C20 C25 160.25(10) . . . . ?
C8 C9 C10 C11 0.41(19) . . . . ?
C9 C8 C13 C12 -0.79(18) . . . . ?
C9 C10 C11 C12 -1.2(2) . . . . ?
C10 C11 C12 C13 1.0(2) . . . . ?
C11 C12 C13 C8 0.03(19) . . . . ?
C13 C8 C9 C10 0.57(18) . . . . ?
C14 P1 C8 C9 -13.25(12) . . . . ?
C14 P1 C8 C13 167.80(9) . . . . ?
C14 P1 C20 C21 86.90(11) . . . . ?
C14 P1 C20 C25 -87.72(11) . . . . ?
C14 C15 C16 C17 0.8(2) . . . . ?
C15 C14 C19 C18 0.14(18) . . . . ?
C15 C16 C17 C18 0.2(2) . . . . ?
C16 C17 C18 C19 -1.0(2) . . . . ?
C17 C18 C19 C14 0.85(19) . . . . ?
C19 C14 C15 C16 -0.96(19) . . . . ?
C20 P1 C8 C9 97.36(11) . . . . ?
C20 P1 C8 C13 -81.59(10) . . . . ?
C20 P1 C14 C15 -169.85(10) . . . . ?
C20 P1 C14 C19 13.04(11) . . . . ?
C20 C21 C22 C23 0.2(2) . . . . ?
C21 C20 C25 C24 -1.28(19) . . . . ?
C21 C22 C23 C24 -1.0(2) . . . . ?
C22 C23 C24 C25 0.8(2) . . . . ?
C23 C24 C25 C20 0.41(19) . . . . ?
C25 C20 C21 C22 1.0(2) . . . . ?
